data_2008420
loop_
_publ_author_name
'Andrade, L. C. R.'
'Paix\~ao, J. A.'
'de Almeida, M. J.'
'Tavares da Silva, E. J.'
'S\'a e Melo, M. L.'
'Campos Neves, A. S.'

_publ_section_title
;
 3,17-Dioxo-4-oxaandrostane-5\a-carbaldehyde
;
_journal_issue 4
_journal_name_full 'Acta Crystallographica Section C'
_journal_page_first 637
_journal_page_last 639
_journal_paper_doi 10.1107/S0108270198015728
_journal_volume 55
_journal_year 1999
_chemical_formula_moiety 'C19 H26 O4'
_chemical_formula_sum 'C19 H26 O4'
_chemical_formula_weight 318.40
_chemical_name_systematic
;
 4-oxa-3,17-dioxoandrostane-5\a-carbaldehyde
;
_space_group_IT_number 4
_symmetry_cell_setting monoclinic
_symmetry_space_group_name_Hall 'P 2yb'
_symmetry_space_group_name_H-M 'P 1 21 1'
_audit_creation_method SHELXL-97
_cell_angle_alpha 90.00
_cell_angle_beta 108.05(5)
_cell_angle_gamma 90.00
_cell_formula_units_Z 2
_cell_length_a 6.893(4)
_cell_length_b 18.222(8)
_cell_length_c 6.981(3)
_cell_measurement_reflns_used 25
_cell_measurement_temperature 293(2)
_cell_measurement_theta_max 15.63
_cell_measurement_theta_min 8.03
_cell_volume 833.7(7)
_computing_cell_refinement 'CAD-4 Software'
_computing_data_collection 'CAD-4 Software (Enraf-Nonius, 1989)'
_computing_data_reduction 'SDP-Plus (Frenz, 1985)'
_computing_molecular_graphics 'ORTEPII (Johnson, 1976)'
_computing_publication_material SHELXL-97
_computing_structure_refinement 'SHELXL-97 (Sheldrick, 1997)'
_computing_structure_solution 'SHELXS97 (Sheldrick, 1990)'
_diffrn_ambient_temperature 293(2)
_diffrn_measured_fraction_theta_full 0.993
_diffrn_measured_fraction_theta_max 0.993
_diffrn_measurement_device_type 'Enraf-Nonius CAD-4 diffractometer'
_diffrn_measurement_method 'profile data from \w-2\q scans'
_diffrn_radiation_monochromator graphite
_diffrn_radiation_source 'fine-focus sealed tube'
_diffrn_radiation_type MoK\a
_diffrn_radiation_wavelength 0.71073
_diffrn_reflns_av_R_equivalents 0.0326
_diffrn_reflns_av_sigmaI/netI 0.0406
_diffrn_reflns_limit_h_max 8
_diffrn_reflns_limit_h_min -8
_diffrn_reflns_limit_k_max 23
_diffrn_reflns_limit_k_min 0
_diffrn_reflns_limit_l_max 8
_diffrn_reflns_limit_l_min -9
_diffrn_reflns_number 3648
_diffrn_reflns_theta_full 27.40
_diffrn_reflns_theta_max 27.40
_diffrn_reflns_theta_min 4.99
_diffrn_standards_decay_% 3.6
_diffrn_standards_interval_time 180
_diffrn_standards_number 3
_exptl_absorpt_coefficient_mu 0.087
_exptl_absorpt_correction_type none
_exptl_crystal_colour colourless
_exptl_crystal_density_diffrn 1.268
_exptl_crystal_density_method 'not measured'
_exptl_crystal_description prism
_exptl_crystal_F_000 344
_exptl_crystal_size_max 0.49
_exptl_crystal_size_mid 0.24
_exptl_crystal_size_min 0.15
_refine_diff_density_max 0.171
_refine_diff_density_min -0.166
_refine_ls_abs_structure_details 'Flack H D (1983), Acta Cryst. A39, 876-881'
_refine_ls_abs_structure_Flack -3.2(17)
_refine_ls_extinction_method none
_refine_ls_goodness_of_fit_ref 1.056
_refine_ls_hydrogen_treatment mixed
_refine_ls_matrix_type full
_refine_ls_number_parameters 221
_refine_ls_number_reflns 1955
_refine_ls_number_restraints 5
_refine_ls_restrained_S_all 1.061
_refine_ls_R_factor_all 0.0728
_refine_ls_R_factor_gt 0.0403
_refine_ls_shift/su_max 0.000
_refine_ls_shift/su_mean 0.000
_refine_ls_structure_factor_coef Fsqd
_refine_ls_weighting_details 'calc w = 1/[\s^2^(Fo^2^)+(0.0505P)^2^+0.1143P] where P=(Fo^2^+2Fc^2^)/3'
_refine_ls_weighting_scheme calc
_refine_ls_wR_factor_ref 0.1128
_reflns_number_gt 1385
_reflns_number_total 1955
_reflns_threshold_expression I>2\s(I)
_cod_data_source_file sk1231.cif
_cod_data_source_block and22
_cod_original_cell_volume 833.8(7)
_cod_original_sg_symbol_H-M 'P 21'
_cod_database_code 2008420
_cod_database_fobs_code 2008420

loop_
_symmetry_equiv_pos_as_xyz
'x, y, z'
'-x, y+1/2, -z'

loop_
_atom_site_label
_atom_site_fract_x
_atom_site_fract_y
_atom_site_fract_z
_atom_site_U_iso_or_equiv
_atom_site_adp_type
_atom_site_calc_flag
_atom_site_refinement_flags
_atom_site_occupancy
_atom_site_disorder_assembly
_atom_site_disorder_group
_atom_site_type_symbol
O3 -0.1218(4) 0.65798(14) -0.3169(4) 0.0686(6) Uani d . 1 . . O
O4 0.0449(3) 0.58084(10) -0.0841(3) 0.0483(5) Uani d . 1 . . O
O17 0.4237(3) 0.11258(12) 0.0338(4) 0.0682(7) Uani d . 1 . . O
C1 -0.1467(5) 0.45590(17) -0.3364(4) 0.0541(8) Uani d . 1 . . C
H1A -0.1481 0.4344 -0.4639 0.081 Uiso calc R 1 . . H
H1B -0.2344 0.4265 -0.2819 0.081 Uiso calc R 1 . . H
C2 -0.2312(5) 0.5340(2) -0.3729(5) 0.0630(9) Uani d . 1 . . C
H2A -0.2632 0.5443 -0.5156 0.095 Uiso calc R 1 . . H
H2B -0.3588 0.5350 -0.3416 0.095 Uiso calc R 1 . . H
C3 -0.1007(5) 0.59560(18) -0.2596(4) 0.0512(7) Uani d . 1 . . C
C5 0.0763(4) 0.50541(16) -0.0132(4) 0.0395(6) Uani d . 1 . . C
C6 0.2780(4) 0.50545(16) 0.1557(4) 0.0438(6) Uani d . 1 . . C
H6A 0.2652 0.5349 0.2669 0.066 Uiso calc R 1 . . H
H6B 0.3828 0.5273 0.1079 0.066 Uiso calc R 1 . . H
C7 0.3410(4) 0.42754(17) 0.2289(4) 0.0473(7) Uani d . 1 . . C
H7A 0.4759 0.4288 0.3272 0.071 Uiso calc R 1 . . H
H7B 0.2469 0.4087 0.2956 0.071 Uiso calc R 1 . . H
C8 0.3434(4) 0.37573(15) 0.0587(4) 0.0380(6) Uani d . 1 . . C
H8 0.4468 0.3926 -0.0011 0.057 Uiso calc R 1 . . H
C9 0.1325(4) 0.37558(15) -0.1062(4) 0.0405(6) Uani d . 1 . . C
H9 0.0327 0.3610 -0.0394 0.061 Uiso calc R 1 . . H
C10 0.0722(4) 0.45387(15) -0.1900(4) 0.0384(6) Uani d . 1 . . C
C11 0.1190(6) 0.31813(18) -0.2708(5) 0.0632(9) Uani d . 1 . . C
H11A 0.2061 0.3333 -0.3493 0.095 Uiso calc R 1 . . H
H11B -0.0201 0.3164 -0.3606 0.095 Uiso calc R 1 . . H
C12 0.1823(6) 0.24075(19) -0.1868(5) 0.0627(9) Uani d . 1 . . C
H12A 0.0861 0.2224 -0.1221 0.094 Uiso calc R 1 . . H
H12B 0.1815 0.2076 -0.2959 0.094 Uiso calc R 1 . . H
C13 0.3950(5) 0.24384(17) -0.0351(4) 0.0494(7) Uani d . 1 . . C
C14 0.3940(4) 0.29758(15) 0.1338(4) 0.0414(6) Uani d . 1 . . C
H14 0.2831 0.2817 0.1845 0.062 Uiso calc R 1 . . H
C15 0.5928(5) 0.28149(19) 0.3020(5) 0.0555(8) Uani d . 1 . . C
H15A 0.5856 0.2981 0.4317 0.083 Uiso calc R 1 . . H
H15B 0.7086 0.3045 0.2752 0.083 Uiso calc R 1 . . H
C16 0.6056(5) 0.1975(2) 0.2943(6) 0.0657(9) Uani d . 1 . . C
H16A 0.7448 0.1820 0.3122 0.079 Uiso calc R 1 . . H
H16B 0.5601 0.1754 0.3994 0.079 Uiso calc R 1 . . H
C17 0.4674(5) 0.17507(18) 0.0885(5) 0.0542(7) Uani d . 1 . . C
C18 0.5625(7) 0.2607(2) -0.1336(6) 0.0777(11) Uani d . 1 . . C
H18A 0.5745 0.2202 -0.2170 0.117 Uiso calc R 1 . . H
H18B 0.6904 0.2682 -0.0303 0.117 Uiso calc R 1 . . H
H18C 0.5265 0.3042 -0.2144 0.117 Uiso calc R 1 . . H
C19 0.2190(5) 0.48341(18) -0.2989(4) 0.0524(7) Uani d . 1 . . C
H19A 0.2294 0.4485 -0.3982 0.079 Uiso calc R 1 . . H
H19B 0.3512 0.4911 -0.2028 0.079 Uiso calc R 1 . . H
H19C 0.1678 0.5291 -0.3635 0.079 Uiso calc R 1 . . H
C51 -0.0870(5) 0.49239(14) 0.0803(5) 0.0617(9) Uani d D 1 . . C
H20A -0.116(5) 0.5360(15) 0.149(6) 0.074 Uiso d PD 0.842(7) . . H
O51A -0.1525(5) 0.43750(16) 0.1292(6) 0.0872(12) Uani d PD 0.842(7) . . O
H20B -0.170(7) 0.453(4) 0.00(2) 0.105 Uiso d PD 0.158(7) . . H
O51B -0.137(2) 0.5227(7) 0.2096(16) 0.067(5) Uiso d PD 0.158(7) . . O

loop_
_atom_site_aniso_label
_atom_site_aniso_U_11
_atom_site_aniso_U_22
_atom_site_aniso_U_33
_atom_site_aniso_U_12
_atom_site_aniso_U_13
_atom_site_aniso_U_23
O3 0.0762(15) 0.0563(14) 0.0736(14) 0.0070(11) 0.0235(12) 0.0215(12)
O4 0.0586(12) 0.0381(11) 0.0472(10) 0.0013(9) 0.0151(9) 0.0001(8)
O17 0.0673(14) 0.0434(14) 0.0983(17) 0.0021(10) 0.0321(13) -0.0081(12)
C1 0.0524(16) 0.0513(19) 0.0472(15) -0.0019(14) -0.0013(13) -0.0011(13)
C2 0.0544(17) 0.064(2) 0.0604(18) 0.0031(16) 0.0029(14) 0.0034(17)
C3 0.0547(16) 0.0532(17) 0.0509(15) 0.0056(13) 0.0237(13) 0.0083(14)
C5 0.0434(13) 0.0397(14) 0.0371(12) -0.0008(11) 0.0151(10) 0.0007(11)
C6 0.0514(15) 0.0413(14) 0.0359(12) -0.0053(12) 0.0096(11) -0.0092(11)
C7 0.0531(15) 0.0496(16) 0.0328(12) -0.0011(13) 0.0039(11) -0.0040(12)
C8 0.0397(12) 0.0385(13) 0.0336(12) -0.0055(11) 0.0084(10) -0.0045(11)
C9 0.0415(14) 0.0404(14) 0.0360(12) -0.0037(11) 0.0068(11) -0.0064(11)
C10 0.0413(13) 0.0409(14) 0.0317(12) -0.0043(11) 0.0093(10) -0.0041(10)
C11 0.084(2) 0.0459(18) 0.0453(15) 0.0017(16) -0.0011(15) -0.0188(13)
C12 0.076(2) 0.0434(17) 0.0561(17) -0.0017(16) 0.0025(15) -0.0184(15)
C13 0.0570(16) 0.0384(15) 0.0545(16) -0.0001(13) 0.0196(13) -0.0069(13)
C14 0.0398(13) 0.0414(15) 0.0413(13) -0.0034(11) 0.0101(11) -0.0021(11)
C15 0.0493(16) 0.0519(18) 0.0562(17) 0.0009(14) 0.0031(13) 0.0032(14)
C16 0.0597(19) 0.053(2) 0.078(2) 0.0118(15) 0.0121(17) 0.0048(17)
C17 0.0506(15) 0.0465(17) 0.0708(19) 0.0057(13) 0.0267(14) -0.0025(14)
C18 0.102(3) 0.065(2) 0.089(2) 0.002(2) 0.065(2) -0.0060(19)
C19 0.0606(18) 0.0573(18) 0.0441(14) -0.0022(14) 0.0231(13) -0.0007(13)
C51 0.0551(17) 0.065(2) 0.074(2) 0.0159(15) 0.0335(16) 0.0291(17)
O51A 0.088(2) 0.083(2) 0.114(3) -0.0111(18) 0.0656(19) 0.0054(19)

loop_
_atom_type_symbol
_atom_type_description
_atom_type_scat_dispersion_real
_atom_type_scat_dispersion_imag
_atom_type_scat_source
C C 0.0033 0.0016 'International Tables Vol C Tables 4.2.6.8 and 6.1.1.4'
O O 0.0106 0.0060 'International Tables Vol C Tables 4.2.6.8 and 6.1.1.4'
H H 0.0000 0.0000 'International Tables Vol C Tables 4.2.6.8 and 6.1.1.4'

loop_
_geom_angle_atom_site_label_1
_geom_angle_atom_site_label_2
_geom_angle_atom_site_label_3
_geom_angle
_geom_angle_publ_flag
C3 O3 O17 16.21(18) ?
C3 O4 C5 119.2(2) ?
C17 O17 O3 39.53(19) ?
C2 C1 C10 112.2(2) ?
C2 C1 H1A 109.2 ?
C10 C1 H1A 109.2 ?
C2 C1 H1B 109.2 ?
C10 C1 H1B 109.2 ?
H1A C1 H1B 107.9 ?
C3 C2 C1 118.2(3) ?
C3 C2 H2A 107.8 ?
C1 C2 H2A 107.8 ?
C3 C2 H2B 107.8 ?
C1 C2 H2B 107.8 ?
H2A C2 H2B 107.1 ?
O3 C3 O4 118.1(3) yes
O3 C3 C2 122.8(3) yes
O4 C3 C2 119.0(3) yes
O4 C5 C51 104.3(2) ?
O4 C5 C6 105.5(2) ?
C51 C5 C6 107.2(2) ?
O4 C5 C10 109.8(2) ?
C51 C5 C10 115.2(2) ?
C6 C5 C10 114.0(2) ?
C5 C6 C7 110.9(2) ?
C5 C6 H6A 109.5 ?
C7 C6 H6A 109.5 ?
C5 C6 H6B 109.5 ?
C7 C6 H6B 109.5 ?
H6A C6 H6B 108.0 ?
C8 C7 C6 112.7(2) ?
C8 C7 H7A 109.0 ?
C6 C7 H7A 109.0 ?
C8 C7 H7B 109.0 ?
C6 C7 H7B 109.0 ?
H7A C7 H7B 107.8 ?
C14 C8 C7 111.6(2) ?
C14 C8 C9 108.5(2) ?
C7 C8 C9 110.3(2) ?
C14 C8 H8 108.8 ?
C7 C8 H8 108.8 ?
C9 C8 H8 108.8 ?
C11 C9 C10 113.5(2) ?
C11 C9 C8 112.5(2) ?
C10 C9 C8 111.1(2) ?
C11 C9 H9 106.4 ?
C10 C9 H9 106.4 ?
C8 C9 H9 106.4 ?
C19 C10 C1 108.9(2) ?
C19 C10 C5 109.3(2) ?
C1 C10 C5 106.7(2) ?
C19 C10 C9 111.6(2) ?
C1 C10 C9 111.5(2) ?
C5 C10 C9 108.8(2) ?
C9 C11 C12 113.3(2) ?
C9 C11 H11A 108.9 ?
C12 C11 H11A 108.9 ?
C9 C11 H11B 108.9 ?
C12 C11 H11B 108.9 ?
H11A C11 H11B 107.7 ?
C13 C12 C11 109.3(3) ?
C13 C12 H12A 109.8 ?
C11 C12 H12A 109.8 ?
C13 C12 H12B 109.8 ?
C11 C12 H12B 109.8 ?
H12A C12 H12B 108.3 ?
C17 C13 C12 116.3(3) ?
C17 C13 C14 99.7(2) ?
C12 C13 C14 109.0(2) ?
C17 C13 C18 105.0(3) ?
C12 C13 C18 112.9(3) ?
C14 C13 C18 113.4(3) ?
C8 C14 C15 119.9(2) ?
C8 C14 C13 112.8(2) ?
C15 C14 C13 104.5(2) ?
C8 C14 H14 106.2 ?
C15 C14 H14 106.2 ?
C13 C14 H14 106.2 ?
C14 C15 C16 102.2(3) ?
C14 C15 H15A 111.3 ?
C16 C15 H15A 111.3 ?
C14 C15 H15B 111.3 ?
C16 C15 H15B 111.3 ?
H15A C15 H15B 109.2 ?
C17 C16 C15 106.0(3) ?
C17 C16 H16A 110.5 ?
C15 C16 H16A 110.5 ?
C17 C16 H16B 110.5 ?
C15 C16 H16B 110.5 ?
H16A C16 H16B 108.7 ?
O17 C17 C16 125.2(3) yes
O17 C17 C13 126.4(3) yes
C16 C17 C13 108.5(3) yes
C13 C18 H18A 109.5 ?
C13 C18 H18B 109.5 ?
H18A C18 H18B 109.5 ?
C13 C18 H18C 109.5 ?
H18A C18 H18C 109.5 ?
H18B C18 H18C 109.5 ?
C10 C19 H19A 109.5 ?
C10 C19 H19B 109.5 ?
H19A C19 H19B 109.5 ?
C10 C19 H19C 109.5 ?
H19A C19 H19C 109.5 ?
H19B C19 H19C 109.5 ?
O51A C51 O51B 87.0(8) ?
O51A C51 C5 131.8(3) ?
O51B C51 C5 133.9(7) ?
O51A C51 H20A 113(3) ?
O51B C51 H20A 27(3) ?
C5 C51 H20A 113(2) ?
O51A C51 H20B 49(9) ?
O51B C51 H20B 121(7) ?
C5 C51 H20B 104(7) ?
H20A C51 H20B 135(4) ?
C51 O51A O51B 46.7(4) ?
C51 O51A H20B 53(2) ?
O51B O51A H20B 91(2) ?
C51 O51B O51A 46.3(4) ?
C51 O51B H20A 53.8(10) ?
O51A O51B H20A 99.1(13) ?

loop_
_geom_bond_atom_site_label_1
_geom_bond_atom_site_label_2
_geom_bond_site_symmetry_2
_geom_bond_distance
_geom_bond_publ_flag
O3 C3 . 1.199(4) yes
O4 C3 . 1.349(4) yes
O4 C5 . 1.454(3) yes
O17 C17 . 1.209(4) yes
C1 C2 . 1.530(5) ?
C1 C10 . 1.539(4) ?
C1 H1A . 0.9700 ?
C1 H1B . 0.9700 ?
C2 C3 . 1.501(5) yes
C2 H2A . 0.9700 ?
C2 H2B . 0.9700 ?
C5 C51 . 1.485(4) yes
C5 C6 . 1.519(4) ?
C5 C10 . 1.544(4) ?
C6 C7 . 1.526(4) ?
C6 H6A . 0.9700 ?
C6 H6B . 0.9700 ?
C7 C8 . 1.522(4) ?
C7 H7A . 0.9700 ?
C7 H7B . 0.9700 ?
C8 C14 . 1.520(4) ?
C8 C9 . 1.550(4) ?
C8 H8 . 0.9800 ?
C9 C11 . 1.536(4) ?
C9 C10 . 1.549(4) ?
C9 H9 . 0.9800 ?
C10 C19 . 1.538(4) ?
C11 C12 . 1.538(5) ?
C11 H11A . 0.9700 ?
C11 H11B . 0.9700 ?
C12 C13 . 1.521(4) ?
C12 H12A . 0.9700 ?
C12 H12B . 0.9700 ?
C13 C17 . 1.516(4) yes
C13 C14 . 1.535(4) ?
C13 C18 . 1.546(5) ?
C14 C15 . 1.531(4) ?
C14 H14 . 0.9800 ?
C15 C16 . 1.536(5) ?
C15 H15A . 0.9700 ?
C15 H15B . 0.9700 ?
C16 C17 . 1.513(5) yes
C16 H16A . 0.9700 ?
C16 H16B . 0.9700 ?
C18 H18A . 0.9600 ?
C18 H18B . 0.9600 ?
C18 H18C . 0.9600 ?
C19 H19A . 0.9600 ?
C19 H19B . 0.9600 ?
C19 H19C . 0.9600 ?
C51 O51A . 1.190(2) yes
C51 O51B . 1.198(2) yes
C51 H20A . 0.981(5) ?
C51 H20B . 0.980(5) ?
O51A O51B . 1.644(12) ?

loop_
_geom_torsion_atom_site_label_1
_geom_torsion_atom_site_label_2
_geom_torsion_atom_site_label_3
_geom_torsion_atom_site_label_4
_geom_torsion
C3 O3 O17 C17 -107.9(7)
C10 C1 C2 C3 -2.7(4)
O17 O3 C3 O4 77.5(6)
O17 O3 C3 C2 -103.6(7)
C5 O4 C3 O3 -178.8(3)
C5 O4 C3 C2 2.2(4)
C1 C2 C3 O3 157.2(3)
C1 C2 C3 O4 -23.9(4)
C3 O4 C5 C51 -80.3(3)
C3 O4 C5 C6 166.9(2)
C3 O4 C5 C10 43.6(3)
O4 C5 C6 C7 -173.9(2)
C51 C5 C6 C7 75.4(3)
C10 C5 C6 C7 -53.3(3)
C5 C6 C7 C8 53.3(3)
C6 C7 C8 C14 -176.5(2)
C6 C7 C8 C9 -55.9(3)
C14 C8 C9 C11 -51.4(3)
C7 C8 C9 C11 -173.9(3)
C14 C8 C9 C10 -179.8(2)
C7 C8 C9 C10 57.8(3)
C2 C1 C10 C19 -73.1(3)
C2 C1 C10 C5 44.8(3)
C2 C1 C10 C9 163.4(3)
O4 C5 C10 C19 50.9(3)
C51 C5 C10 C19 168.3(2)
C6 C5 C10 C19 -67.2(3)
O4 C5 C10 C1 -66.6(3)
C51 C5 C10 C1 50.8(3)
C6 C5 C10 C1 175.3(2)
O4 C5 C10 C9 173.0(2)
C51 C5 C10 C9 -69.6(3)
C6 C5 C10 C9 54.9(3)
C11 C9 C10 C19 -63.5(3)
C8 C9 C10 C19 64.4(3)
C11 C9 C10 C1 58.5(3)
C8 C9 C10 C1 -173.6(2)
C11 C9 C10 C5 175.9(2)
C8 C9 C10 C5 -56.3(3)
C10 C9 C11 C12 179.1(3)
C8 C9 C11 C12 52.0(4)
C9 C11 C12 C13 -54.9(4)
C11 C12 C13 C17 170.0(3)
C11 C12 C13 C14 58.4(3)
C11 C12 C13 C18 -68.6(4)
C7 C8 C14 C15 -56.9(3)
C9 C8 C14 C15 -178.6(2)
C7 C8 C14 C13 179.3(2)
C9 C8 C14 C13 57.6(3)
C17 C13 C14 C8 175.1(2)
C12 C13 C14 C8 -62.7(3)
C18 C13 C14 C8 64.0(3)
C17 C13 C14 C15 43.2(3)
C12 C13 C14 C15 165.4(3)
C18 C13 C14 C15 -67.9(3)
C8 C14 C15 C16 -167.1(3)
C13 C14 C15 C16 -39.5(3)
C14 C15 C16 C17 19.5(4)
O3 O17 C17 C16 158.5(5)
O3 O17 C17 C13 -21.61(19)
C15 C16 C17 O17 -172.8(3)
C15 C16 C17 C13 7.3(4)
C12 C13 C17 O17 32.5(5)
C14 C13 C17 O17 149.4(3)
C18 C13 C17 O17 -93.1(4)
C12 C13 C17 C16 -147.6(3)
C14 C13 C17 C16 -30.7(3)
C18 C13 C17 C16 86.8(3)
O4 C5 C51 O51A 165.0(4)
C6 C5 C51 O51A -83.4(5)
C10 C5 C51 O51A 44.5(5)
O4 C5 C51 O51B -55.1(10)
C6 C5 C51 O51B 56.4(10)
C10 C5 C51 O51B -175.6(10)
C5 C51 O51A O51B 152.3(8)
C5 C51 O51B O51A -151.3(8)
